data_7011515
loop_
_publ_author_name
'Braun, Thomas'
'Bl\"ocker, Berit'
'Schorlemer, Verena'
'Neumann, Beate'
'Stammler, Anja'
'Stammler, Hans-Georg'

_publ_section_title
;
 Synthesis, structure and reactivity of fluorovinyl nickel complexes:
 formation of a phosphonioethenyl complex
;
_journal_issue 10
_journal_name_full 'Journal of the Chemical Society, Dalton Transactions'
_journal_page_first 2213
_journal_page_last 2218
_journal_paper_doi 10.1039/b200739h
_journal_year 2002
_chemical_formula_sum 'C91 H83 B2 F50 N Ni O0.5 P3'
_chemical_formula_weight 2321.82
_chemical_name_systematic ?
_space_group_IT_number 2
_symmetry_cell_setting triclinic
_symmetry_space_group_name_Hall '-P 1'
_symmetry_space_group_name_H-M 'P -1'
_atom_sites_solution_hydrogens geom
_atom_sites_solution_primary direct
_atom_sites_solution_secondary difmap
_audit_creation_method SHELXL-97
_cell_angle_alpha 75.4550(3)
_cell_angle_beta 78.5900(4)
_cell_angle_gamma 74.6890(5)
_cell_formula_units_Z 2
_cell_length_a 13.40000(10)
_cell_length_b 16.90400(10)
_cell_length_c 24.1850(2)
_cell_measurement_reflns_used 16559
_cell_measurement_temperature 100(2)
_cell_measurement_theta_max 25.028
_cell_measurement_theta_min 2.910
_cell_volume 5063.45(7)
_computing_cell_refinement 'HKL Scalepack (Otwinowski & Minor 1997)'
_computing_data_collection KappaCCD
_computing_data_reduction 'Denzo and Scalepak (Otwinowski & Minor, 1997)'
_computing_molecular_graphics 'SHELXTL-PLUS (1990)'
_computing_publication_material 'SHELXL-97 (Sheldrick, 1997)'
_computing_structure_refinement 'SHELXL-97 (Sheldrick, 1997)'
_computing_structure_solution 'SHELXS-97 (Sheldrick, 1990)'
_diffrn_ambient_temperature 100(2)
_diffrn_measured_fraction_theta_full 0.984
_diffrn_measured_fraction_theta_max 0.984
_diffrn_measurement_device_type KappaCCD
_diffrn_measurement_method 'CCD; rotation images'
_diffrn_radiation_monochromator graphite
_diffrn_radiation_source 'fine-focus sealed tube'
_diffrn_radiation_type MoK\a
_diffrn_radiation_wavelength 0.71073
_diffrn_reflns_av_R_equivalents 0.091
_diffrn_reflns_av_sigmaI/netI 0.0843
_diffrn_reflns_limit_h_max 15
_diffrn_reflns_limit_h_min -15
_diffrn_reflns_limit_k_max 20
_diffrn_reflns_limit_k_min -20
_diffrn_reflns_limit_l_max 28
_diffrn_reflns_limit_l_min -28
_diffrn_reflns_number 69322
_diffrn_reflns_theta_full 25.00
_diffrn_reflns_theta_max 25.00
_diffrn_reflns_theta_min 3.06
_exptl_absorpt_coefficient_mu 0.376
_exptl_absorpt_correction_T_max 0.9634
_exptl_absorpt_correction_T_min 0.9020
_exptl_absorpt_correction_type multi-scan
_exptl_crystal_colour Colourless
_exptl_crystal_density_diffrn 1.523
_exptl_crystal_density_method 'not measured'
_exptl_crystal_description needle
_exptl_crystal_F_000 2346
_exptl_crystal_size_max 0.28
_exptl_crystal_size_mid 0.12
_exptl_crystal_size_min 0.10
_refine_diff_density_max 0.750
_refine_diff_density_min -0.460
_refine_diff_density_rms 0.073
_refine_ls_extinction_method none
_refine_ls_goodness_of_fit_ref 1.071
_refine_ls_hydrogen_treatment mixed
_refine_ls_matrix_type full
_refine_ls_number_parameters 1386
_refine_ls_number_reflns 17524
_refine_ls_number_restraints 9
_refine_ls_restrained_S_all 1.075
_refine_ls_R_factor_all 0.1273
_refine_ls_R_factor_gt 0.0678
_refine_ls_shift/su_max 0.147
_refine_ls_shift/su_mean 0.003
_refine_ls_structure_factor_coef Fsqd
_refine_ls_weighting_details 'calc w==1/[\s^2^(Fo^2^)+(0.0250P)^2^+13.2801P] where P==(Fo^2^+2Fc^2^)/3'
_refine_ls_weighting_scheme calc
_refine_ls_wR_factor_gt 0.1188
_refine_ls_wR_factor_ref 0.1409
_reflns_number_gt 10945
_reflns_number_total 17524
_reflns_threshold_expression >2sigma(I)
_cod_data_source_file b200739h.txt
_cod_data_source_block complex7
_cod_depositor_comments
;
The following automatic conversions were performed:
'_atom_site_symetry_multiplicity' tag replaced with
'_atom_site_symmetry_multiplicity'.

Automatic conversion script
Id: cif_correct_tags 1440 2010-10-19 06:21:57Z saulius 

The following automatic conversions were performed:
'_symmetry_cell_setting' value 'Triclinic' changed to 'triclinic'
according to '/home/saulius/struct/CIF-dictionaries/cif_core.dic'
dictionary named 'cif_core.dic' version 2.4.1 from 2010-06-29.

Automatic conversion script
Id: cif_fix_enum 1527 2010-12-29 10:47:43Z saulius 
;
_cod_original_cell_volume 5063.45(6)
_cod_original_formula_sum 'C91 H83 B2 F50 N Ni O0.50 P3'
_cod_database_code 7011515

loop_
_symmetry_equiv_pos_as_xyz
'x, y, z'
'-x, -y, -z'

loop_
_atom_site_label
_atom_site_type_symbol
_atom_site_fract_x
_atom_site_fract_y
_atom_site_fract_z
_atom_site_U_iso_or_equiv
_atom_site_adp_type
_atom_site_occupancy
_atom_site_symmetry_multiplicity
_atom_site_calc_flag
_atom_site_refinement_flags
_atom_site_disorder_assembly
_atom_site_disorder_group
Ni1 Ni 0.33615(4) 0.51615(3) 0.75605(3) 0.02736(15) Uani 1 1 d . . .
P1 P 0.18315(9) 0.60485(8) 0.77323(6) 0.0336(3) Uani 1 1 d . . .
P2 P 0.48431(8) 0.42278(7) 0.73726(5) 0.0249(3) Uani 1 1 d . . .
P3 P 0.17894(9) 0.29019(7) 0.79167(5) 0.0277(3) Uani 1 1 d . . .
F1 F 0.26857(19) 0.39425(16) 0.84726(11) 0.0352(6) Uani 1 1 d . . .
F2 F 0.2274(2) 0.41062(16) 0.70491(11) 0.0394(7) Uani 1 1 d . . .
N1 N 0.4411(3) 0.6574(2) 0.69774(17) 0.0344(9) Uani 1 1 d . . .
C1 C 0.1033(3) 0.5709(3) 0.8406(2) 0.0411(13) Uani 1 1 d . . .
H1A H 0.0830 0.5196 0.8386 0.049 Uiso 1 1 calc R . .
H1B H 0.1462 0.5558 0.8723 0.049 Uiso 1 1 calc R . .
C2 C 0.0035(4) 0.6363(3) 0.8557(2) 0.0478(14) Uani 1 1 d . . .
H2A H 0.0226 0.6831 0.8649 0.072 Uiso 1 1 calc R . .
H2B H -0.0401 0.6102 0.8892 0.072 Uiso 1 1 calc R . .
H2C H -0.0354 0.6571 0.8227 0.072 Uiso 1 1 calc R . .
C3 C 0.1003(4) 0.6156(4) 0.7192(2) 0.0588(17) Uani 1 1 d . . .
H3A H 0.0854 0.5604 0.7216 0.071 Uiso 1 1 calc R . .
H3B H 0.0329 0.6549 0.7280 0.071 Uiso 1 1 calc R . .
C4 C 0.1467(5) 0.6459(5) 0.6610(3) 0.094(3) Uani 1 1 d . . .
H4A H 0.1574 0.7021 0.6576 0.141 Uiso 1 1 calc R . .
H4B H 0.1000 0.6481 0.6339 0.141 Uiso 1 1 calc R . .
H4C H 0.2140 0.6078 0.6522 0.141 Uiso 1 1 calc R . .
C5 C 0.1907(4) 0.7109(3) 0.7733(2) 0.0383(12) Uani 1 1 d . . .
H5A H 0.2274 0.7347 0.7356 0.046 Uiso 1 1 calc R . .
H5B H 0.1189 0.7462 0.7778 0.046 Uiso 1 1 calc R . .
C6 C 0.2473(4) 0.7152(3) 0.8212(2) 0.0480(14) Uani 1 1 d . . .
H6A H 0.2099 0.6940 0.8588 0.072 Uiso 1 1 calc R . .
H6B H 0.2498 0.7735 0.8184 0.072 Uiso 1 1 calc R . .
H6C H 0.3187 0.6808 0.8169 0.072 Uiso 1 1 calc R . .
C7 C 0.6023(3) 0.4625(3) 0.7256(2) 0.0321(11) Uani 1 1 d . . .
H7A H 0.5971 0.5118 0.6930 0.038 Uiso 1 1 calc R . .
H7B H 0.6053 0.4821 0.7604 0.038 Uiso 1 1 calc R . .
C8 C 0.7044(4) 0.3993(3) 0.7126(2) 0.0450(13) Uani 1 1 d . . .
H8A H 0.7133 0.3522 0.7458 0.067 Uiso 1 1 calc R . .
H8B H 0.7632 0.4267 0.7052 0.067 Uiso 1 1 calc R . .
H8C H 0.7021 0.3787 0.6786 0.067 Uiso 1 1 calc R . .
C9 C 0.5094(3) 0.3251(3) 0.79109(19) 0.0308(11) Uani 1 1 d . . .
H9A H 0.4498 0.2981 0.7975 0.037 Uiso 1 1 calc R . .
H9B H 0.5724 0.2866 0.7758 0.037 Uiso 1 1 calc R . .
C10 C 0.5257(4) 0.3376(3) 0.8487(2) 0.0414(13) Uani 1 1 d . . .
H10A H 0.5899 0.3575 0.8437 0.062 Uiso 1 1 calc R . .
H10B H 0.5315 0.2841 0.8769 0.062 Uiso 1 1 calc R . .
H10C H 0.4661 0.3791 0.8627 0.062 Uiso 1 1 calc R . .
C11 C 0.4844(4) 0.3912(3) 0.67072(19) 0.0339(11) Uani 1 1 d . . .
H11A H 0.5505 0.3501 0.6626 0.041 Uiso 1 1 calc R . .
H11B H 0.4261 0.3631 0.6758 0.041 Uiso 1 1 calc R . .
C12 C 0.4732(5) 0.4651(4) 0.6195(2) 0.0626(17) Uani 1 1 d . . .
H12A H 0.4074 0.5056 0.6271 0.094 Uiso 1 1 calc R . .
H12B H 0.4732 0.4451 0.5848 0.094 Uiso 1 1 calc R . .
H12C H 0.5318 0.4922 0.6136 0.094 Uiso 1 1 calc R . .
C13 C 0.2708(3) 0.4250(3) 0.7880(2) 0.0312(11) Uani 1 1 d . . .
C14 C 0.2301(3) 0.3826(3) 0.7634(2) 0.0301(11) Uani 1 1 d . . .
C15 C 0.2119(4) 0.2320(3) 0.7356(2) 0.0376(12) Uani 1 1 d . . .
H15A H 0.1746 0.1857 0.7470 0.045 Uiso 1 1 calc R . .
H15B H 0.1869 0.2693 0.7001 0.045 Uiso 1 1 calc R . .
C16 C 0.3291(4) 0.1950(3) 0.7223(2) 0.0527(15) Uani 1 1 d . . .
H16A H 0.3661 0.2406 0.7079 0.079 Uiso 1 1 calc R . .
H16B H 0.3411 0.1615 0.6929 0.079 Uiso 1 1 calc R . .
H16C H 0.3551 0.1592 0.7575 0.079 Uiso 1 1 calc R . .
C17 C 0.2329(4) 0.2274(3) 0.85547(19) 0.0320(11) Uani 1 1 d . . .
H17A H 0.3094 0.2228 0.8491 0.038 Uiso 1 1 calc R . .
H17B H 0.2024 0.2557 0.8882 0.038 Uiso 1 1 calc R . .
C18 C 0.2112(4) 0.1392(3) 0.8710(2) 0.0441(13) Uani 1 1 d . . .
H18A H 0.1357 0.1436 0.8765 0.066 Uiso 1 1 calc R . .
H18B H 0.2392 0.1079 0.9067 0.066 Uiso 1 1 calc R . .
H18C H 0.2449 0.1097 0.8396 0.066 Uiso 1 1 calc R . .
C19 C 0.0390(3) 0.3197(3) 0.8079(2) 0.0366(12) Uani 1 1 d . . .
H19A H 0.0119 0.2685 0.8254 0.044 Uiso 1 1 calc R . .
H19B H 0.0204 0.3557 0.8366 0.044 Uiso 1 1 calc R . .
C20 C -0.0140(4) 0.3667(3) 0.7547(2) 0.0472(14) Uani 1 1 d . . .
H20A H 0.0126 0.4173 0.7370 0.071 Uiso 1 1 calc R . .
H20B H -0.0897 0.3825 0.7662 0.071 Uiso 1 1 calc R . .
H20C H 0.0011 0.3303 0.7269 0.071 Uiso 1 1 calc R . .
C21 C 0.4000(3) 0.6035(3) 0.7210(2) 0.0325(11) Uani 1 1 d . . .
C22 C 0.4962(4) 0.7253(3) 0.6684(2) 0.0377(12) Uani 1 1 d . . .
C23 C 0.4134(4) 0.8073(3) 0.6636(3) 0.0663(19) Uani 1 1 d . . .
H23A H 0.3772 0.8138 0.7021 0.099 Uiso 1 1 calc R . .
H23B H 0.3628 0.8065 0.6396 0.099 Uiso 1 1 calc R . .
H23C H 0.4468 0.8544 0.6459 0.099 Uiso 1 1 calc R . .
C24 C 0.5744(4) 0.7229(3) 0.7066(2) 0.0428(13) Uani 1 1 d . . .
H24A H 0.5379 0.7287 0.7452 0.064 Uiso 1 1 calc R . .
H24B H 0.6099 0.7691 0.6900 0.064 Uiso 1 1 calc R . .
H24C H 0.6261 0.6693 0.7094 0.064 Uiso 1 1 calc R . .
C25 C 0.5482(5) 0.7067(4) 0.6100(2) 0.0637(18) Uani 1 1 d . . .
H25A H 0.5845 0.7509 0.5888 0.096 Uiso 1 1 calc R . .
H25B H 0.4951 0.7045 0.5882 0.096 Uiso 1 1 calc R . .
H25C H 0.5987 0.6525 0.6154 0.096 Uiso 1 1 calc R . .
B1 B -0.0200(4) 0.2039(3) 0.6056(2) 0.0250(11) Uani 1 1 d . . .
F3 F 0.2737(2) 0.00944(19) 0.73121(16) 0.0667(10) Uani 1 1 d . . .
F4 F 0.1946(3) -0.0417(2) 0.81264(13) 0.0717(11) Uani 1 1 d . . .
F5 F 0.1877(2) -0.08088(17) 0.73725(14) 0.0544(8) Uani 1 1 d . . .
F6 F -0.1446(4) 0.1201(5) 0.87395(18) 0.130(4) Uani 0.850(8) 1 d P A 1
F7 F -0.2520(3) 0.1618(3) 0.81350(17) 0.0649(17) Uani 0.850(8) 1 d P A 1
F8 F -0.1731(4) 0.2450(3) 0.8252(2) 0.0739(17) Uani 0.850(8) 1 d P A 1
F6# F -0.2000(16) 0.0966(10) 0.8441(9) 0.043(7) Uiso 0.150(8) 1 d PD A 2
F7# F -0.222(2) 0.2355(12) 0.8098(12) 0.074(10) Uiso 0.150(8) 1 d PD A 2
F8# F -0.1128(17) 0.1627(14) 0.8667(8) 0.039(7) Uiso 0.150(8) 1 d PD A 2
F9 F -0.3364(2) 0.04730(18) 0.63588(13) 0.0510(8) Uani 1 1 d . . .
F10 F -0.3873(2) 0.1199(2) 0.70083(13) 0.0594(9) Uani 1 1 d . . .
F11 F -0.4728(2) 0.1470(2) 0.62963(14) 0.0623(9) Uani 1 1 d . . .
F12 F -0.4080(4) 0.4119(3) 0.49734(18) 0.149(3) Uani 1 1 d . . .
F13 F -0.3328(3) 0.3292(2) 0.44228(15) 0.0822(12) Uani 1 1 d . . .
F14 F -0.2519(3) 0.4114(2) 0.45727(15) 0.0764(11) Uani 1 1 d . . .
F15 F -0.0829(4) 0.5347(2) 0.64877(14) 0.0964(15) Uani 1 1 d . . .
F16 F -0.1626(3) 0.53071(19) 0.58311(18) 0.0827(12) Uani 1 1 d . . .
F17 F -0.0332(3) 0.58711(18) 0.56071(15) 0.0735(11) Uani 1 1 d . . .
F18 F 0.3186(4) 0.4135(4) 0.5190(3) 0.098(3) Uani 0.798(9) 1 d P B 1
F19 F 0.3430(3) 0.3217(5) 0.59704(19) 0.096(3) Uani 0.798(9) 1 d P B 1
F20 F 0.3356(4) 0.2877(4) 0.5222(3) 0.099(3) Uani 0.798(9) 1 d P B 1
F18# F 0.3112(11) 0.4030(8) 0.5792(6) 0.039(5) Uiso 0.202(9) 1 d PD B 2
F19# F 0.3418(14) 0.2723(9) 0.5756(11) 0.075(7) Uiso 0.202(9) 1 d PD B 2
F20# F 0.3145(13) 0.3677(14) 0.5001(5) 0.055(6) Uiso 0.202(9) 1 d PD B 2
F21 F 0.0977(4) 0.2303(3) 0.37802(18) 0.0719(19) Uani 0.778(9) 1 d P C 1
F22 F 0.2338(6) 0.2258(5) 0.4049(2) 0.107(3) Uani 0.778(9) 1 d P C 1
F23 F 0.2175(8) 0.1279(5) 0.3680(3) 0.124(4) Uani 0.778(9) 1 d P C 1
F21# F 0.166(2) 0.2496(8) 0.3903(10) 0.089(7) Uiso 0.222(9) 1 d PD C 2
F22# F 0.2869(7) 0.1428(9) 0.4024(6) 0.045(5) Uiso 0.222(9) 1 d PD C 2
F23# F 0.1779(18) 0.1160(14) 0.3726(10) 0.058(7) Uiso 0.222(9) 1 d PD C 2
F24 F 0.1341(3) -0.12462(19) 0.51171(15) 0.0685(10) Uani 1 1 d . . .
F25 F 0.2230(3) -0.1180(2) 0.5734(2) 0.1011(16) Uani 1 1 d . . .
F26 F 0.0605(3) -0.11286(19) 0.59578(16) 0.0731(10) Uani 1 1 d . . .
C26 C -0.0066(3) 0.1575(2) 0.67268(18) 0.0224(10) Uani 1 1 d . . .
C27 C 0.0813(3) 0.0951(2) 0.68866(19) 0.0235(10) Uani 1 1 d . . .
H27 H 0.1365 0.0801 0.6592 0.028 Uiso 1 1 calc R . .
C28 C 0.0914(3) 0.0543(3) 0.74539(19) 0.0258(10) Uani 1 1 d . . .
C29 C 0.0142(3) 0.0755(3) 0.78996(19) 0.0302(11) Uani 1 1 d . . .
H29 H 0.0201 0.0476 0.8289 0.036 Uiso 1 1 calc R . .
C30 C -0.0722(3) 0.1392(3) 0.77561(18) 0.0279(10) Uani 1 1 d . A .
C31 C -0.0820(3) 0.1789(3) 0.71901(18) 0.0262(10) Uani 1 1 d . . .
H31 H -0.1420 0.2224 0.7111 0.031 Uiso 1 1 calc R . .
C32 C 0.1859(4) -0.0141(3) 0.7573(2) 0.0327(11) Uani 1 1 d . . .
C33 C -0.1581(4) 0.1630(3) 0.8228(2) 0.0439(14) Uani 1 1 d D . .
C34 C -0.1413(3) 0.2238(3) 0.59396(18) 0.0263(10) Uani 1 1 d . . .
C35 C -0.2100(3) 0.1729(3) 0.62446(19) 0.0268(10) Uani 1 1 d . . .
H35 H -0.1878 0.1288 0.6557 0.032 Uiso 1 1 calc R . .
C36 C -0.3099(3) 0.1846(3) 0.61051(19) 0.0295(11) Uani 1 1 d . . .
C37 C -0.3453(4) 0.2472(3) 0.5655(2) 0.0375(12) Uani 1 1 d . . .
H37 H -0.4133 0.2551 0.5561 0.045 Uiso 1 1 calc R . .
C38 C -0.2794(4) 0.2983(3) 0.5343(2) 0.0381(12) Uani 1 1 d . . .
C39 C -0.1798(4) 0.2865(3) 0.54811(19) 0.0319(11) Uani 1 1 d . . .
H39 H -0.1361 0.3223 0.5256 0.038 Uiso 1 1 calc R . .
C40 C -0.3761(4) 0.1251(3) 0.6443(2) 0.0387(12) Uani 1 1 d . . .
C41 C -0.3175(5) 0.3639(4) 0.4841(2) 0.0559(16) Uani 1 1 d . . .
C42 C 0.0246(3) 0.2892(3) 0.59392(17) 0.0255(10) Uani 1 1 d . . .
C43 C -0.0375(4) 0.3685(3) 0.59876(18) 0.0320(11) Uani 1 1 d . . .
H43 H -0.1108 0.3746 0.6091 0.038 Uiso 1 1 calc R . .
C44 C 0.0040(4) 0.4395(3) 0.5890(2) 0.0379(12) Uani 1 1 d . . .
C45 C 0.1103(4) 0.4334(3) 0.5745(2) 0.0414(13) Uani 1 1 d . . .
H45 H 0.1389 0.4814 0.5677 0.050 Uiso 1 1 calc R . .
C46 C 0.1743(4) 0.3552(3) 0.57010(19) 0.0338(11) Uani 1 1 d . B .
C47 C 0.1320(4) 0.2858(3) 0.58004(18) 0.0299(11) Uani 1 1 d . . .
H47 H 0.1782 0.2331 0.5773 0.036 Uiso 1 1 calc R . .
C48 C -0.0662(5) 0.5220(3) 0.5953(2) 0.0511(15) Uani 1 1 d . . .
C49 C 0.2898(5) 0.3468(3) 0.5544(3) 0.0495(15) Uani 1 1 d D . .
C50 C 0.0458(3) 0.1443(3) 0.56042(18) 0.0261(10) Uani 1 1 d . . .
C51 C 0.0845(3) 0.1789(3) 0.50381(19) 0.0301(11) Uani 1 1 d . . .
H51 H 0.0752 0.2381 0.4922 0.036 Uiso 1 1 calc R . .
C52 C 0.1363(4) 0.1296(3) 0.4640(2) 0.0384(12) Uani 1 1 d . C .
C53 C 0.1523(4) 0.0431(3) 0.4795(2) 0.0394(13) Uani 1 1 d . . .
H53 H 0.1900 0.0091 0.4530 0.047 Uiso 1 1 calc R . .
C54 C 0.1120(3) 0.0071(3) 0.5347(2) 0.0325(11) Uani 1 1 d . . .
C55 C 0.0591(3) 0.0570(3) 0.57361(19) 0.0279(10) Uani 1 1 d . . .
H55 H 0.0306 0.0309 0.6108 0.033 Uiso 1 1 calc R . .
C56 C 0.1785(5) 0.1702(5) 0.4049(2) 0.0619(18) Uani 1 1 d D . .
C57 C 0.1334(4) -0.0863(3) 0.5538(3) 0.0469(14) Uani 1 1 d . . .
B2 B 0.3135(4) 0.2432(3) 1.0531(2) 0.0216(11) Uani 1 1 d . . .
F27 F 0.7306(3) 0.2711(2) 0.96620(16) 0.0706(10) Uani 1 1 d . . .
F28 F 0.7051(2) 0.2161(2) 1.05453(14) 0.0601(9) Uani 1 1 d . . .
F29 F 0.7948(2) 0.1424(2) 0.99453(17) 0.0684(11) Uani 1 1 d . . .
F30 F 0.6203(2) 0.01610(17) 0.89190(12) 0.0438(7) Uani 1 1 d . . .
F31 F 0.4573(2) 0.01848(16) 0.92019(11) 0.0388(7) Uani 1 1 d . . .
F32 F 0.5034(2) 0.11718(17) 0.85302(11) 0.0459(7) Uani 1 1 d . . .
F33 F 0.56151(19) 0.12284(16) 1.21199(11) 0.0388(7) Uani 1 1 d . . .
F34 F 0.5486(2) 0.00005(18) 1.21044(14) 0.0551(9) Uani 1 1 d . . .
F35 F 0.4833(2) 0.05201(19) 1.28545(12) 0.0503(8) Uani 1 1 d . . .
F36 F 0.1174(2) 0.04353(19) 1.28542(14) 0.0611(9) Uani 1 1 d . . .
F37 F 0.0439(2) 0.1072(2) 1.20999(13) 0.0552(8) Uani 1 1 d . . .
F38 F 0.0573(2) 0.17674(19) 1.26925(12) 0.0499(8) Uani 1 1 d . . .
F39 F 0.1456(2) 0.01689(17) 1.02289(17) 0.0681(11) Uani 1 1 d . . .
F40 F -0.0060(3) 0.06377(18) 1.06749(12) 0.0553(8) Uani 1 1 d . . .
F41 F 0.0189(2) 0.07942(17) 0.97579(12) 0.0435(7) Uani 1 1 d . . .
F42 F -0.0879(2) 0.38342(19) 0.93264(13) 0.0552(9) Uani 1 1 d . . .
F43 F -0.1034(2) 0.4135(2) 1.01439(14) 0.0664(10) Uani 1 1 d . . .
F44 F 0.0093(3) 0.4548(2) 0.9461(2) 0.0982(16) Uani 1 1 d . . .
F45 F 0.1426(3) 0.48605(19) 1.17532(13) 0.0555(8) Uani 1 1 d . . .
F46 F 0.2492(2) 0.56885(17) 1.14938(13) 0.0511(8) Uani 1 1 d . . .
F47 F 0.2975(3) 0.4436(2) 1.19792(14) 0.0765(12) Uani 1 1 d . . .
F48 F 0.3244(2) 0.5299(2) 0.90168(13) 0.0592(9) Uani 1 1 d . . .
F49 F 0.3766(4) 0.6055(2) 0.94478(15) 0.0924(14) Uani 1 1 d . . .
F50 F 0.4776(2) 0.4961(2) 0.92089(14) 0.0596(9) Uani 1 1 d . . .
C58 C 0.4227(3) 0.2036(2) 1.01435(17) 0.0205(9) Uani 1 1 d . . .
C59 C 0.5172(3) 0.2190(2) 1.02082(17) 0.0209(9) Uani 1 1 d . . .
H59 H 0.5155 0.2562 1.0448 0.025 Uiso 1 1 calc R . .
C60 C 0.6130(3) 0.1819(3) 0.99357(18) 0.0239(10) Uani 1 1 d . . .
C61 C 0.6184(3) 0.1294(3) 0.95654(18) 0.0241(10) Uani 1 1 d . . .
H61 H 0.6839 0.1032 0.9382 0.029 Uiso 1 1 calc R . .
C62 C 0.5259(3) 0.1162(2) 0.94706(17) 0.0224(10) Uani 1 1 d . . .
C63 C 0.4299(3) 0.1523(2) 0.97597(17) 0.0223(10) Uani 1 1 d . . .
H63 H 0.3677 0.1415 0.9693 0.027 Uiso 1 1 calc R . .
C64 C 0.7103(3) 0.2001(3) 1.0030(2) 0.0344(12) Uani 1 1 d . . .
C65 C 0.5274(3) 0.0670(3) 0.90376(19) 0.0296(11) Uani 1 1 d . . .
C66 C 0.3093(3) 0.1868(2) 1.11959(18) 0.0201(9) Uani 1 1 d . . .
C67 C 0.3990(3) 0.1523(2) 1.14693(18) 0.0238(10) Uani 1 1 d . . .
H67 H 0.4646 0.1602 1.1258 0.029 Uiso 1 1 calc R . .
C68 C 0.3959(3) 0.1073(3) 1.20344(18) 0.0243(10) Uani 1 1 d . . .
C69 C 0.3023(3) 0.0930(3) 1.23600(19) 0.0268(10) Uani 1 1 d . . .
H69 H 0.2999 0.0618 1.2747 0.032 Uiso 1 1 calc R . .
C70 C 0.2124(3) 0.1257(3) 1.21011(19) 0.0260(10) Uani 1 1 d . . .
C71 C 0.2157(3) 0.1720(3) 1.15395(18) 0.0240(10) Uani 1 1 d . . .
H71 H 0.1521 0.1947 1.1380 0.029 Uiso 1 1 calc R . .
C72 C 0.4962(3) 0.0705(3) 1.22788(19) 0.0305(11) Uani 1 1 d . . .
C73 C 0.1088(4) 0.1124(3) 1.2438(2) 0.0361(12) Uani 1 1 d . . .
C74 C 0.2091(3) 0.2425(2) 1.02770(17) 0.0199(9) Uani 1 1 d . . .
C75 C 0.1820(3) 0.1663(3) 1.03142(18) 0.0254(10) Uani 1 1 d . . .
H75 H 0.2282 0.1153 1.0460 0.030 Uiso 1 1 calc R . .
C76 C 0.0903(3) 0.1627(3) 1.01465(19) 0.0274(10) Uani 1 1 d . . .
C77 C 0.0200(3) 0.2356(3) 0.99410(19) 0.0290(11) Uani 1 1 d . . .
H77 H -0.0435 0.2334 0.9832 0.035 Uiso 1 1 calc R . .
C78 C 0.0445(3) 0.3115(3) 0.98980(18) 0.0227(10) Uani 1 1 d . . .
C79 C 0.1378(3) 0.3147(3) 1.00568(18) 0.0225(10) Uani 1 1 d . . .
H79 H 0.1532 0.3678 1.0013 0.027 Uiso 1 1 calc R . .
C80 C 0.0629(4) 0.0809(3) 1.0206(2) 0.0370(12) Uani 1 1 d . . .
C81 C -0.0329(4) 0.3910(3) 0.9709(2) 0.0358(12) Uani 1 1 d . . .
C82 C 0.3149(3) 0.3393(3) 1.05328(19) 0.0227(10) Uani 1 1 d . . .
C83 C 0.2832(3) 0.3740(3) 1.1022(2) 0.0264(10) Uani 1 1 d . . .
H83 H 0.2620 0.3397 1.1380 0.032 Uiso 1 1 calc R . .
C84 C 0.2814(3) 0.4577(3) 1.1006(2) 0.0290(11) Uani 1 1 d . . .
C85 C 0.3127(3) 0.5091(3) 1.0493(2) 0.0321(11) Uani 1 1 d . . .
H85 H 0.3120 0.5659 1.0480 0.039 Uiso 1 1 calc R . .
C86 C 0.3449(3) 0.4765(3) 1.0002(2) 0.0273(10) Uani 1 1 d . . .
C87 C 0.3451(3) 0.3937(3) 1.00231(19) 0.0259(10) Uani 1 1 d . . .
H87 H 0.3666 0.3730 0.9677 0.031 Uiso 1 1 calc R . .
C88 C 0.2438(5) 0.4887(3) 1.1551(2) 0.0443(14) Uani 1 1 d . . .
C89 C 0.3796(4) 0.5290(3) 0.9430(2) 0.0423(13) Uani 1 1 d . . .
O1 O 0.5063(8) 0.0161(6) 0.4834(4) 0.064(3) Uiso 0.50 1 d P D -1
C90 C 0.5662(17) -0.0585(15) 0.4691(9) 0.106(6) Uiso 0.50 1 d P D -1
H90A H 0.5191 -0.0938 0.4672 0.127 Uiso 0.50 1 calc PR D -1
H90B H 0.6095 -0.0892 0.4999 0.127 Uiso 0.50 1 calc PR D -1
C91 C 0.6331(10) -0.0458(8) 0.4151(6) 0.062(3) Uiso 0.50 1 d P D -1
H91A H 0.6733 -0.1002 0.4071 0.093 Uiso 0.50 1 calc PR D -1
H91B H 0.6811 -0.0120 0.4170 0.093 Uiso 0.50 1 calc PR D -1
H91C H 0.5906 -0.0164 0.3842 0.093 Uiso 0.50 1 calc PR D -1
C92 C 0.4466(17) 0.0053(15) 0.5390(9) 0.119(8) Uiso 0.50 1 d P D -1
H92A H 0.4939 -0.0171 0.5687 0.143 Uiso 0.50 1 calc PR D -1
H92B H 0.4035 -0.0356 0.5425 0.143 Uiso 0.50 1 calc PR D -1
C93 C 0.3786(16) 0.0860(11) 0.5481(9) 0.106(6) Uiso 0.50 1 d P D -1
H93A H 0.3384 0.0784 0.5868 0.159 Uiso 0.50 1 calc PR D -1
H93B H 0.3305 0.1071 0.5192 0.159 Uiso 0.50 1 calc PR D -1
H93C H 0.4215 0.1264 0.5443 0.159 Uiso 0.50 1 calc PR D -1

loop_
_atom_site_aniso_label
_atom_site_aniso_U_11
_atom_site_aniso_U_22
_atom_site_aniso_U_33
_atom_site_aniso_U_23
_atom_site_aniso_U_13
_atom_site_aniso_U_12
Ni1 0.0205(3) 0.0211(3) 0.0399(4) -0.0078(3) -0.0061(3) -0.0012(2)
P1 0.0253(7) 0.0300(7) 0.0456(8) -0.0150(6) -0.0112(6) 0.0049(5)
P2 0.0206(6) 0.0213(6) 0.0308(7) -0.0046(5) -0.0055(5) -0.0009(5)
P3 0.0258(6) 0.0278(7) 0.0317(7) -0.0097(5) -0.0044(5) -0.0065(5)
F1 0.0341(15) 0.0404(16) 0.0326(16) -0.0127(13) -0.0022(12) -0.0081(12)
F2 0.0452(17) 0.0387(16) 0.0358(16) -0.0001(13) -0.0126(13) -0.0143(13)
N1 0.033(2) 0.022(2) 0.048(3) -0.0048(19) -0.0112(19) -0.0033(18)
C1 0.024(3) 0.037(3) 0.060(4) -0.017(3) -0.003(2) 0.001(2)
C2 0.029(3) 0.044(3) 0.069(4) -0.023(3) -0.003(3) 0.001(2)
C3 0.040(3) 0.073(4) 0.057(4) -0.030(3) -0.015(3) 0.020(3)
C4 0.065(5) 0.142(8) 0.064(5) -0.015(5) -0.021(4) -0.001(5)
C5 0.042(3) 0.024(3) 0.043(3) -0.007(2) -0.013(2) 0.008(2)
C6 0.064(4) 0.024(3) 0.059(4) -0.010(3) -0.019(3) -0.006(2)
C7 0.024(2) 0.032(3) 0.041(3) -0.007(2) -0.006(2) -0.007(2)
C8 0.021(3) 0.046(3) 0.060(4) -0.008(3) -0.003(2) -0.001(2)
C9 0.026(2) 0.023(2) 0.039(3) -0.004(2) -0.005(2) 0.0003(19)
C10 0.041(3) 0.046(3) 0.034(3) 0.002(2) -0.010(2) -0.010(2)
C11 0.032(3) 0.033(3) 0.035(3) -0.007(2) -0.007(2) -0.003(2)
C12 0.101(5) 0.051(4) 0.035(3) -0.004(3) -0.020(3) -0.012(3)
C13 0.024(2) 0.030(3) 0.037(3) -0.012(2) -0.003(2) 0.002(2)
C14 0.026(3) 0.030(3) 0.032(3) -0.007(2) -0.008(2) 0.000(2)
C15 0.057(3) 0.031(3) 0.028(3) -0.011(2) -0.001(2) -0.015(2)
C16 0.054(4) 0.036(3) 0.059(4) -0.018(3) 0.020(3) -0.008(3)
C17 0.031(3) 0.033(3) 0.032(3) -0.005(2) -0.009(2) -0.007(2)
C18 0.046(3) 0.043(3) 0.041(3) -0.001(3) -0.009(3) -0.012(3)
C19 0.024(3) 0.043(3) 0.045(3) -0.014(2) -0.004(2) -0.008(2)
C20 0.039(3) 0.047(3) 0.056(4) -0.010(3) -0.019(3) -0.002(2)
C21 0.026(3) 0.023(3) 0.048(3) -0.009(2) -0.016(2) 0.004(2)
C22 0.038(3) 0.030(3) 0.047(3) -0.001(2) -0.009(2) -0.014(2)
C23 0.056(4) 0.036(3) 0.107(5) 0.013(3) -0.039(4) -0.017(3)
C24 0.041(3) 0.038(3) 0.052(3) -0.006(3) -0.007(3) -0.017(2)
C25 0.080(5) 0.076(4) 0.047(4) -0.005(3) -0.002(3) -0.051(4)
B1 0.034(3) 0.019(3) 0.023(3) -0.005(2) -0.004(2) -0.007(2)
F3 0.0253(16) 0.050(2) 0.109(3) 0.0179(19) -0.0221(17) -0.0066(14)
F4 0.072(2) 0.076(2) 0.041(2) -0.0019(17) -0.0257(17) 0.0325(18)
F5 0.0432(18) 0.0336(17) 0.085(2) -0.0195(16) -0.0203(16) 0.0082(13)
F6 0.073(4) 0.194(7) 0.027(3) 0.032(3) 0.018(2) 0.066(4)
F7 0.028(2) 0.106(4) 0.067(3) -0.038(3) 0.0148(19) -0.022(2)
F8 0.052(3) 0.090(4) 0.088(3) -0.058(3) 0.034(2) -0.025(2)
F9 0.0476(18) 0.0377(18) 0.063(2) -0.0042(15) 0.0018(15) -0.0145(14)
F10 0.060(2) 0.085(2) 0.0380(19) -0.0099(17) 0.0065(15) -0.0360(18)
F11 0.0259(16) 0.074(2) 0.078(2) 0.0049(18) -0.0149(16) -0.0113(15)
F12 0.119(4) 0.138(4) 0.079(3) 0.042(3) 0.002(3) 0.086(3)
F13 0.113(3) 0.089(3) 0.062(2) 0.022(2) -0.052(2) -0.058(2)
F14 0.114(3) 0.053(2) 0.072(2) 0.0308(18) -0.060(2) -0.044(2)
F15 0.185(4) 0.041(2) 0.044(2) -0.0181(17) -0.014(2) 0.016(2)
F16 0.084(3) 0.0306(19) 0.126(3) -0.021(2) -0.012(2) 0.0028(18)
F17 0.112(3) 0.0243(17) 0.072(2) 0.0020(16) 0.002(2) -0.0163(18)
F18 0.059(3) 0.063(4) 0.146(6) 0.033(4) 0.000(3) -0.031(3)
F19 0.042(3) 0.195(8) 0.045(3) -0.027(4) -0.016(2) -0.006(3)
F20 0.060(3) 0.145(6) 0.129(5) -0.092(5) 0.038(3) -0.061(3)
F21 0.093(4) 0.069(3) 0.040(3) 0.008(2) 0.010(2) -0.028(3)
F22 0.117(5) 0.202(8) 0.036(3) -0.012(3) 0.013(3) -0.123(6)
F23 0.206(11) 0.092(5) 0.030(3) -0.022(3) 0.055(5) -0.004(5)
F24 0.091(3) 0.046(2) 0.082(2) -0.0384(19) -0.026(2) -0.0042(18)
F25 0.086(3) 0.044(2) 0.193(5) -0.023(2) -0.101(3) 0.0102(19)
F26 0.099(3) 0.0305(18) 0.083(3) -0.0128(17) -0.001(2) -0.0107(18)
C26 0.027(2) 0.017(2) 0.025(2) -0.0042(18) -0.006(2) -0.0063(18)
C27 0.022(2) 0.019(2) 0.030(3) -0.008(2) -0.0016(19) -0.0049(18)
C28 0.026(2) 0.023(2) 0.030(3) -0.001(2) -0.011(2) -0.0097(19)
C29 0.030(3) 0.034(3) 0.025(3) 0.001(2) -0.005(2) -0.012(2)
C30 0.024(2) 0.031(3) 0.025(3) -0.004(2) 0.000(2) -0.003(2)
C31 0.024(2) 0.026(2) 0.026(3) -0.004(2) -0.006(2) -0.0011(19)
C32 0.030(3) 0.029(3) 0.036(3) -0.003(2) -0.007(2) -0.004(2)
C33 0.038(3) 0.051(4) 0.031(3) 0.002(3) -0.002(2) -0.001(3)
C34 0.032(3) 0.022(2) 0.022(2) -0.006(2) -0.004(2) -0.0003(19)
C35 0.029(3) 0.020(2) 0.026(3) -0.0004(19) -0.008(2) 0.0015(19)
C36 0.025(2) 0.030(3) 0.030(3) -0.006(2) -0.006(2) 0.002(2)
C37 0.031(3) 0.039(3) 0.041(3) -0.011(2) -0.013(2) 0.002(2)
C38 0.043(3) 0.033(3) 0.033(3) -0.004(2) -0.014(2) 0.002(2)
C39 0.039(3) 0.022(2) 0.031(3) -0.002(2) -0.005(2) -0.004(2)
C40 0.022(3) 0.044(3) 0.044(3) -0.003(3) -0.005(2) -0.003(2)
C41 0.059(4) 0.058(4) 0.044(4) 0.004(3) -0.019(3) -0.006(3)
C42 0.034(3) 0.028(3) 0.014(2) -0.0014(19) -0.0034(19) -0.008(2)
C43 0.048(3) 0.028(3) 0.020(2) -0.003(2) -0.005(2) -0.010(2)
C44 0.067(4) 0.022(3) 0.025(3) -0.003(2) -0.005(2) -0.011(2)
C45 0.065(4) 0.037(3) 0.031(3) -0.001(2) -0.010(3) -0.029(3)
C46 0.048(3) 0.034(3) 0.026(3) -0.002(2) -0.012(2) -0.020(2)
C47 0.039(3) 0.027(3) 0.027(3) -0.004(2) -0.009(2) -0.011(2)
C48 0.077(5) 0.033(3) 0.042(3) -0.006(3) -0.007(3) -0.014(3)
C49 0.061(4) 0.043(3) 0.056(4) -0.005(3) -0.014(3) -0.031(3)
C50 0.025(2) 0.033(3) 0.025(3) -0.008(2) -0.005(2) -0.012(2)
C51 0.033(3) 0.035(3) 0.026(3) -0.007(2) -0.006(2) -0.012(2)
C52 0.038(3) 0.056(4) 0.027(3) -0.018(3) 0.003(2) -0.018(3)
C53 0.033(3) 0.052(4) 0.040(3) -0.028(3) -0.003(2) -0.006(2)
C54 0.026(3) 0.035(3) 0.042(3) -0.019(2) -0.012(2) -0.001(2)
C55 0.026(2) 0.030(3) 0.031(3) -0.010(2) -0.007(2) -0.006(2)
C56 0.064(4) 0.101(6) 0.034(3) -0.023(4) 0.010(3) -0.043(4)
C57 0.046(3) 0.039(3) 0.063(4) -0.027(3) -0.019(3) 0.001(3)
B2 0.019(3) 0.020(3) 0.025(3) -0.005(2) -0.004(2) -0.002(2)
F27 0.058(2) 0.061(2) 0.100(3) 0.000(2) -0.0136(19) -0.0398(18)
F28 0.0295(16) 0.102(3) 0.066(2) -0.047(2) -0.0047(15) -0.0185(16)
F29 0.0200(15) 0.070(2) 0.134(3) -0.067(2) -0.0134(17) 0.0028(15)
F30 0.0338(16) 0.0425(17) 0.0597(19) -0.0328(15) -0.0007(14) 0.0002(13)
F31 0.0424(16) 0.0398(16) 0.0435(17) -0.0192(13) 0.0005(13) -0.0201(13)
F32 0.076(2) 0.0389(17) 0.0251(15) -0.0068(13) -0.0138(14) -0.0120(15)
F33 0.0255(14) 0.0440(17) 0.0476(17) 0.0010(13) -0.0146(13) -0.0120(12)
F34 0.0466(18) 0.0402(18) 0.085(2) -0.0302(17) -0.0397(17) 0.0183(14)
F35 0.0404(17) 0.076(2) 0.0321(17) 0.0099(15) -0.0158(13) -0.0211(15)
F36 0.0328(17) 0.058(2) 0.065(2) 0.0249(17) 0.0059(15) -0.0083(14)
F37 0.0378(17) 0.087(2) 0.0489(19) -0.0129(17) 0.0016(15) -0.0345(16)
F38 0.0319(16) 0.060(2) 0.0478(18) -0.0164(15) 0.0085(14) 0.0016(14)
F39 0.0437(18) 0.0262(16) 0.145(3) -0.0185(19) -0.043(2) -0.0026(14)
F40 0.082(2) 0.0495(19) 0.0429(18) -0.0024(15) 0.0009(17) -0.0432(17)
F41 0.0499(18) 0.0442(17) 0.0473(18) -0.0095(14) -0.0119(14) -0.0257(14)
F42 0.0504(19) 0.059(2) 0.0534(19) -0.0199(16) -0.0354(16) 0.0215(15)
F43 0.057(2) 0.071(2) 0.059(2) -0.0317(18) -0.0230(17) 0.0354(17)
F44 0.051(2) 0.041(2) 0.184(4) 0.044(2) -0.056(2) -0.0140(17)
F45 0.068(2) 0.054(2) 0.0509(19) -0.0268(16) 0.0043(17) -0.0190(16)
F46 0.069(2) 0.0293(16) 0.066(2) -0.0242(15) -0.0193(17) -0.0098(14)
F47 0.125(3) 0.049(2) 0.065(2) -0.0282(18) -0.065(2) 0.018(2)
F48 0.052(2) 0.067(2) 0.052(2) 0.0175(16) -0.0197(16) -0.0225(16)
F49 0.169(4) 0.0313(19) 0.072(3) -0.0073(17) 0.022(3) -0.046(2)
F50 0.0382(18) 0.063(2) 0.065(2) 0.0067(17) -0.0016(16) -0.0131(15)
C58 0.022(2) 0.013(2) 0.024(2) 0.0034(18) -0.0081(18) -0.0024(17)
C59 0.020(2) 0.018(2) 0.024(2) -0.0043(18) -0.0048(18) -0.0002(17)
C60 0.018(2) 0.025(2) 0.026(2) -0.003(2) -0.0022(19) -0.0053(18)
C61 0.019(2) 0.025(2) 0.024(2) -0.003(2) 0.0010(19) -0.0029(18)
C62 0.025(2) 0.019(2) 0.022(2) -0.0018(18) -0.0037(19) -0.0047(18)
C63 0.019(2) 0.021(2) 0.027(2) -0.0017(19) -0.0075(19) -0.0044(18)
C64 0.020(3) 0.041(3) 0.045(3) -0.023(3) 0.004(2) -0.005(2)
C65 0.032(3) 0.028(3) 0.029(3) -0.008(2) 0.001(2) -0.008(2)
C66 0.018(2) 0.014(2) 0.029(2) -0.0091(18) -0.0048(19) -0.0009(17)
C67 0.021(2) 0.022(2) 0.029(3) -0.009(2) -0.0007(19) -0.0041(18)
C68 0.026(2) 0.021(2) 0.027(3) -0.008(2) -0.008(2) -0.0009(18)
C69 0.029(3) 0.024(2) 0.025(2) -0.002(2) -0.004(2) -0.0052(19)
C70 0.020(2) 0.023(2) 0.034(3) -0.009(2) 0.002(2) -0.0043(18)
C71 0.015(2) 0.023(2) 0.031(3) -0.006(2) -0.0039(19) 0.0010(18)
C72 0.029(3) 0.037(3) 0.028(3) -0.004(2) -0.008(2) -0.012(2)
C73 0.029(3) 0.039(3) 0.033(3) 0.001(2) -0.005(2) -0.005(2)
C74 0.014(2) 0.022(2) 0.023(2) -0.0073(18) 0.0022(18) -0.0047(17)
C75 0.018(2) 0.025(2) 0.033(3) -0.008(2) -0.0041(19) -0.0021(18)
C76 0.024(2) 0.026(3) 0.035(3) -0.006(2) -0.006(2) -0.0074(19)
C77 0.018(2) 0.034(3) 0.036(3) -0.008(2) -0.005(2) -0.006(2)
C78 0.017(2) 0.023(2) 0.026(2) -0.0029(19) -0.0070(19) -0.0003(18)
C79 0.019(2) 0.019(2) 0.029(2) -0.0056(19) -0.0032(19) -0.0039(18)
C80 0.030(3) 0.034(3) 0.050(3) -0.004(2) -0.013(3) -0.011(2)
C81 0.030(3) 0.034(3) 0.044(3) -0.001(2) -0.017(2) -0.007(2)
C82 0.011(2) 0.025(2) 0.032(3) -0.008(2) -0.0089(18) 0.0023(17)
C83 0.019(2) 0.024(2) 0.038(3) -0.004(2) -0.012(2) -0.0032(18)
C84 0.026(2) 0.026(3) 0.040(3) -0.009(2) -0.018(2) -0.0012(19)
C85 0.029(3) 0.019(2) 0.053(3) -0.007(2) -0.022(2) -0.0009(19)
C86 0.016(2) 0.021(2) 0.044(3) 0.000(2) -0.012(2) -0.0035(18)
C87 0.018(2) 0.024(2) 0.035(3) -0.005(2) -0.006(2) -0.0020(18)
C88 0.066(4) 0.028(3) 0.047(3) -0.012(2) -0.030(3) -0.004(3)
C89 0.037(3) 0.032(3) 0.059(4) 0.003(3) -0.015(3) -0.015(2)

loop_
_atom_type_symbol
_atom_type_description
_atom_type_scat_dispersion_real
_atom_type_scat_dispersion_imag
_atom_type_scat_source
C C 0.0033 0.0016 'International Tables Vol C Tables 4.2.6.8 and 6.1.1.4'
H H 0.0000 0.0000 'International Tables Vol C Tables 4.2.6.8 and 6.1.1.4'
B B 0.0013 0.0007 'International Tables Vol C Tables 4.2.6.8 and 6.1.1.4'
F F 0.0171 0.0103 'International Tables Vol C Tables 4.2.6.8 and 6.1.1.4'
N N 0.0061 0.0033 'International Tables Vol C Tables 4.2.6.8 and 6.1.1.4'
Ni Ni 0.3393 1.1124 'International Tables Vol C Tables 4.2.6.8 and 6.1.1.4'
O O 0.0106 0.0060 'International Tables Vol C Tables 4.2.6.8 and 6.1.1.4'
P P 0.1023 0.0942 'International Tables Vol C Tables 4.2.6.8 and 6.1.1.4'

loop_
_geom_angle_atom_site_label_1
_geom_angle_atom_site_label_2
_geom_angle_atom_site_label_3
_geom_angle
_geom_angle_site_symmetry_1
_geom_angle_site_symmetry_3
_geom_angle_publ_flag
C21 Ni1 C13 176.8(2) . . ?
C21 Ni1 P1 91.47(14) . . ?
C13 Ni1 P1 89.48(13) . . ?
C21 Ni1 P2 90.98(14) . . ?
C13 Ni1 P2 87.95(13) . . ?
P1 Ni1 P2 176.64(5) . . ?
C1 P1 C5 105.6(2) . . ?
C1 P1 C3 103.1(3) . . ?
C5 P1 C3 106.2(3) . . ?
C1 P1 Ni1 114.87(16) . . ?
C5 P1 Ni1 115.44(17) . . ?
C3 P1 Ni1 110.64(17) . . ?
C11 P2 C7 105.1(2) . . ?
C11 P2 C9 105.3(2) . . ?
C7 P2 C9 104.8(2) . . ?
C11 P2 Ni1 109.62(15) . . ?
C7 P2 Ni1 114.43(15) . . ?
C9 P2 Ni1 116.67(15) . . ?
C15 P3 C14 106.5(2) . . ?
C15 P3 C19 108.7(2) . . ?
C14 P3 C19 109.6(2) . . ?
C15 P3 C17 110.3(2) . . ?
C14 P3 C17 112.0(2) . . ?
C19 P3 C17 109.6(2) . . ?
C21 N1 C22 178.5(5) . . ?
C2 C1 P1 114.8(4) . . ?
C4 C3 P1 113.2(5) . . ?
C6 C5 P1 113.6(3) . . ?
C8 C7 P2 115.0(3) . . ?
C10 C9 P2 113.4(3) . . ?
C12 C11 P2 112.4(3) . . ?
C14 C13 F1 113.0(4) . . ?
C14 C13 Ni1 130.9(4) . . ?
F1 C13 Ni1 116.0(3) . . ?
C13 C14 F2 116.3(4) . . ?
C13 C14 P3 131.6(4) . . ?
F2 C14 P3 112.1(3) . . ?
C16 C15 P3 113.8(4) . . ?
C18 C17 P3 112.0(3) . . ?
C20 C19 P3 113.0(3) . . ?
N1 C21 Ni1 178.2(5) . . ?
N1 C22 C24 106.7(4) . . ?
N1 C22 C25 106.8(4) . . ?
C24 C22 C25 112.5(4) . . ?
N1 C22 C23 106.6(4) . . ?
C24 C22 C23 111.3(4) . . ?
C25 C22 C23 112.5(5) . . ?
C26 B1 C34 111.9(4) . . ?
C26 B1 C50 112.0(4) . . ?
C34 B1 C50 104.5(3) . . ?
C26 B1 C42 105.4(3) . . ?
C34 B1 C42 112.8(4) . . ?
C50 B1 C42 110.4(4) . . ?
C27 C26 C31 114.7(4) . . ?
C27 C26 B1 123.2(4) . . ?
C31 C26 B1 122.1(4) . . ?
C28 C27 C26 123.2(4) . . ?
C29 C28 C27 120.6(4) . . ?
C29 C28 C32 120.7(4) . . ?
C27 C28 C32 118.8(4) . . ?
C28 C29 C30 117.5(4) . . ?
C31 C30 C29 121.4(4) . . ?
C31 C30 C33 119.6(4) . . ?
C29 C30 C33 119.0(4) . . ?
C30 C31 C26 122.5(4) . . ?
F4 C32 F5 106.1(4) . . ?
F4 C32 F3 107.2(4) . . ?
F5 C32 F3 104.7(4) . . ?
F4 C32 C28 114.0(4) . . ?
F5 C32 C28 112.2(4) . . ?
F3 C32 C28 112.0(4) . . ?
F6 C33 F7# 126.3(14) . . ?
F6 C33 F8# 40.1(8) . . ?
F7# C33 F8# 108.9(18) . . ?
F6 C33 F7 108.1(5) . . ?
F7# C33 F7 63.4(15) . . ?
F8# C33 F7 137.8(11) . . ?
F6 C33 F6# 60.4(10) . . ?
F7# C33 F6# 117.0(18) . . ?
F8# C33 F6# 100.5(13) . . ?
F7 C33 F6# 57.6(10) . . ?
F6 C33 F8 106.3(6) . . ?
F7# C33 F8 38.7(14) . . ?
F8# C33 F8 74.3(10) . . ?
F7 C33 F8 100.6(4) . . ?
F6# C33 F8 141.8(9) . . ?
F6 C33 C30 115.3(4) . . ?
F7# C33 C30 116.0(13) . . ?
F8# C33 C30 106.9(11) . . ?
F7 C33 C30 113.5(4) . . ?
F6# C33 C30 106.0(9) . . ?
F8 C33 C30 111.8(4) . . ?
C35 C34 C39 115.1(4) . . ?
C35 C34 B1 122.2(4) . . ?
C39 C34 B1 122.2(4) . . ?
C36 C35 C34 122.2(4) . . ?
C37 C36 C35 121.0(4) . . ?
C37 C36 C40 120.7(4) . . ?
C35 C36 C40 118.3(4) . . ?
C36 C37 C38 118.3(4) . . ?
C37 C38 C39 120.7(4) . . ?
C37 C38 C41 117.6(5) . . ?
C39 C38 C41 121.7(5) . . ?
C38 C39 C34 122.7(4) . . ?
F10 C40 F9 106.4(4) . . ?
F10 C40 F11 106.7(4) . . ?
F9 C40 F11 105.9(4) . . ?
F10 C40 C36 112.9(4) . . ?
F9 C40 C36 112.2(4) . . ?
F11 C40 C36 112.3(4) . . ?
F12 C41 F14 108.7(6) . . ?
F12 C41 F13 104.1(5) . . ?
F14 C41 F13 104.0(5) . . ?
F12 C41 C38 113.3(5) . . ?
F14 C41 C38 114.3(5) . . ?
F13 C41 C38 111.7(5) . . ?
C43 C42 C47 114.6(4) . . ?
C43 C42 B1 124.6(4) . . ?
C47 C42 B1 120.7(4) . . ?
C42 C43 C44 122.8(5) . . ?
C45 C44 C43 120.5(5) . . ?
C45 C44 C48 119.3(5) . . ?
C43 C44 C48 120.1(5) . . ?
C44 C45 C46 118.2(4) . . ?
C47 C46 C45 120.5(5) . . ?
C47 C46 C49 120.2(4) . . ?
C45 C46 C49 119.3(4) . . ?
C46 C47 C42 123.4(4) . . ?
F17 C48 F15 107.2(5) . . ?
F17 C48 F16 104.5(5) . . ?
F15 C48 F16 103.9(5) . . ?
F17 C48 C44 113.9(5) . . ?
F15 C48 C44 113.4(5) . . ?
F16 C48 C44 113.0(5) . . ?
F20# C49 F19 133.4(10) . . ?
F20# C49 F19# 112.0(15) . . ?
F19 C49 F19# 50.0(11) . . ?
F20# C49 F18 45.7(9) . . ?
F19 C49 F18 109.6(6) . . ?
F19# C49 F18 132.8(10) . . ?
F20# C49 F18# 108.4(12) . . ?
F19 C49 F18# 59.4(7) . . ?
F19# C49 F18# 108.7(14) . . ?
F18 C49 F18# 63.2(7) . . ?
F20# C49 F20 59.0(10) . . ?
F19 C49 F20 101.8(6) . . ?
F19# C49 F20 56.7(11) . . ?
F18 C49 F20 99.9(6) . . ?
F18# C49 F20 142.6(8) . . ?
F20# C49 C46 110.9(9) . . ?
F19 C49 C46 115.7(5) . . ?
F19# C49 C46 112.0(10) . . ?
F18 C49 C46 115.0(5) . . ?
F18# C49 C46 104.5(7) . . ?
F20 C49 C46 112.9(4) . . ?
C55 C50 C51 115.5(4) . . ?
C55 C50 B1 122.8(4) . . ?
C51 C50 B1 121.4(4) . . ?
C52 C51 C50 122.3(4) . . ?
C53 C52 C51 120.5(4) . . ?
C53 C52 C56 119.8(5) . . ?
C51 C52 C56 119.6(5) . . ?
C52 C53 C54 118.6(4) . . ?
C55 C54 C53 120.4(4) . . ?
C55 C54 C57 119.7(5) . . ?
C53 C54 C57 119.7(4) . . ?
C54 C55 C50 122.7(4) . . ?
F23 C56 F21# 119.1(12) . . ?
F23 C56 F22 112.6(7) . . ?
F21# C56 F22 44.5(11) . . ?
F23 C56 F23# 26.3(11) . . ?
F21# C56 F23# 128.5(17) . . ?
F22 C56 F23# 138.2(11) . . ?
F23 C56 F22# 67.6(8) . . ?
F21# C56 F22# 102.9(14) . . ?
F22 C56 F22# 61.8(7) . . ?
F23# C56 F22# 90.4(12) . . ?
F23 C56 F21 101.8(7) . . ?
F21# C56 F21 50.6(13) . . ?
F22 C56 F21 95.0(6) . . ?
F23# C56 F21 91.0(12) . . ?
F22# C56 F21 144.1(8) . . ?
F23 C56 C52 120.1(7) . . ?
F21# C56 C52 120.5(11) . . ?
F22 C56 C52 113.3(5) . . ?
F23# C56 C52 103.0(12) . . ?
F22# C56 C52 104.5(8) . . ?
F21 C56 C52 110.2(5) . . ?
F25 C57 F24 107.0(4) . . ?
F25 C57 F26 106.4(5) . . ?
F24 C57 F26 104.1(4) . . ?
F25 C57 C54 112.7(4) . . ?
F24 C57 C54 112.8(5) . . ?
F26 C57 C54 113.1(4) . . ?
C82 B2 C74 109.7(3) . . ?
C82 B2 C66 109.8(3) . . ?
C74 B2 C66 108.1(3) . . ?
C82 B2 C58 107.9(3) . . ?
C74 B2 C58 112.4(3) . . ?
C66 B2 C58 108.9(3) . . ?
C63 C58 C59 115.9(4) . . ?
C63 C58 B2 124.8(4) . . ?
C59 C58 B2 119.3(4) . . ?
C60 C59 C58 122.5(4) . . ?
C59 C60 C61 120.5(4) . . ?
C59 C60 C64 119.6(4) . . ?
C61 C60 C64 119.9(4) . . ?
C62 C61 C60 118.4(4) . . ?
C61 C62 C63 120.6(4) . . ?
C61 C62 C65 120.1(4) . . ?
C63 C62 C65 119.3(4) . . ?
C58 C63 C62 122.1(4) . . ?
F29 C64 F28 108.1(4) . . ?
F29 C64 F27 104.6(4) . . ?
F28 C64 F27 103.3(4) . . ?
F29 C64 C60 114.7(4) . . ?
F28 C64 C60 113.7(4) . . ?
F27 C64 C60 111.4(4) . . ?
F30 C65 F31 106.5(3) . . ?
F30 C65 F32 106.3(3) . . ?
F31 C65 F32 105.4(4) . . ?
F30 C65 C62 113.4(4) . . ?
F31 C65 C62 112.9(3) . . ?
F32 C65 C62 111.8(4) . . ?
C67 C66 C71 114.8(4) . . ?
C67 C66 B2 122.3(4) . . ?
C71 C66 B2 122.8(4) . . ?
C68 C67 C66 122.9(4) . . ?
C67 C68 C69 120.9(4) . . ?
C67 C68 C72 118.8(4) . . ?
C69 C68 C72 120.3(4) . . ?
C70 C69 C68 117.7(4) . . ?
C71 C70 C69 121.2(4) . . ?
C71 C70 C73 119.1(4) . . ?
C69 C70 C73 119.7(4) . . ?
C70 C71 C66 122.5(4) . . ?
F35 C72 F34 106.8(4) . . ?
F35 C72 F33 105.6(3) . . ?
F34 C72 F33 106.0(4) . . ?
F35 C72 C68 113.3(4) . . ?
F34 C72 C68 112.3(4) . . ?
F33 C72 C68 112.3(4) . . ?
F36 C73 F37 107.3(4) . . ?
F36 C73 F38 106.5(4) . . ?
F37 C73 F38 104.9(4) . . ?
F36 C73 C70 113.2(4) . . ?
F37 C73 C70 112.1(4) . . ?
F38 C73 C70 112.2(4) . . ?
C79 C74 C75 115.5(4) . . ?
C79 C74 B2 124.0(4) . . ?
C75 C74 B2 120.3(4) . . ?
C76 C75 C74 122.5(4) . . ?
C77 C76 C75 120.6(4) . . ?
C77 C76 C80 118.4(4) . . ?
C75 C76 C80 121.0(4) . . ?
C78 C77 C76 118.3(4) . . ?
C77 C78 C79 120.9(4) . . ?
C77 C78 C81 119.1(4) . . ?
C79 C78 C81 119.9(4) . . ?
C74 C79 C78 122.2(4) . . ?
F39 C80 F40 107.8(4) . . ?
F39 C80 F41 105.5(4) . . ?
F40 C80 F41 105.8(4) . . ?
F39 C80 C76 112.9(4) . . ?
F40 C80 C76 112.3(4) . . ?
F41 C80 C76 112.1(4) . . ?
F44 C81 F43 107.1(4) . . ?
F44 C81 F42 105.8(4) . . ?
F43 C81 F42 105.3(4) . . ?
F44 C81 C78 113.8(4) . . ?
F43 C81 C78 112.3(4) . . ?
F42 C81 C78 112.0(4) . . ?
C83 C82 C87 115.6(4) . . ?
C83 C82 B2 123.6(4) . . ?
C87 C82 B2 120.8(4) . . ?
C82 C83 C84 122.3(4) . . ?
C85 C84 C83 120.2(4) . . ?
C85 C84 C88 122.0(4) . . ?
C83 C84 C88 117.8(4) . . ?
C86 C85 C84 118.9(4) . . ?
C85 C86 C87 120.3(4) . . ?
C85 C86 C89 121.6(4) . . ?
C87 C86 C89 118.1(4) . . ?
C86 C87 C82 122.8(4) . . ?
F47 C88 F46 106.4(4) . . ?
F47 C88 F45 105.5(5) . . ?
F46 C88 F45 105.9(4) . . ?
F47 C88 C84 112.9(4) . . ?
F46 C88 C84 113.1(4) . . ?
F45 C88 C84 112.5(4) . . ?
F49 C89 F50 106.9(4) . . ?
F49 C89 F48 109.0(4) . . ?
F50 C89 F48 101.9(4) . . ?
F49 C89 C86 114.1(5) . . ?
F50 C89 C86 112.1(4) . . ?
F48 C89 C86 112.0(4) . . ?
C90 O1 C92 113.6(11) . . ?
O1 C90 C91 112.9(17) . . ?
O1 C92 C93 109.7(19) . . ?

loop_
_geom_bond_atom_site_label_1
_geom_bond_atom_site_label_2
_geom_bond_distance
_geom_bond_site_symmetry_2
_geom_bond_publ_flag
Ni1 C21 1.839(5) . ?
Ni1 C13 1.893(5) . ?
Ni1 P1 2.2307(13) . ?
Ni1 P2 2.2333(12) . ?
P1 C1 1.815(5) . ?
P1 C5 1.823(5) . ?
P1 C3 1.824(6) . ?
P2 C11 1.818(5) . ?
P2 C7 1.822(4) . ?
P2 C9 1.826(4) . ?
P3 C15 1.790(4) . ?
P3 C14 1.794(5) . ?
P3 C19 1.798(4) . ?
P3 C17 1.801(5) . ?
F1 C13 1.394(5) . ?
F2 C14 1.380(5) . ?
N1 C21 1.156(6) . ?
N1 C22 1.482(6) . ?
C1 C2 1.540(6) . ?
C3 C4 1.444(8) . ?
C5 C6 1.529(7) . ?
C7 C8 1.529(6) . ?
C9 C10 1.525(6) . ?
C11 C12 1.522(7) . ?
C13 C14 1.309(6) . ?
C15 C16 1.531(7) . ?
C17 C18 1.535(6) . ?
C19 C20 1.529(7) . ?
C22 C24 1.515(7) . ?
C22 C25 1.516(7) . ?
C22 C23 1.525(7) . ?
B1 C26 1.637(6) . ?
B1 C34 1.638(7) . ?
B1 C50 1.640(6) . ?
B1 C42 1.642(6) . ?
F3 C32 1.330(5) . ?
F4 C32 1.320(5) . ?
F5 C32 1.329(5) . ?
F6 C33 1.288(6) . ?
F7 C33 1.327(6) . ?
F8 C33 1.361(7) . ?
F6# C33 1.330(9) . ?
F7# C33 1.301(10) . ?
F8# C33 1.322(10) . ?
F9 C40 1.333(5) . ?
F10 C40 1.328(6) . ?
F11 C40 1.343(5) . ?
F12 C41 1.299(7) . ?
F13 C41 1.362(7) . ?
F14 C41 1.314(7) . ?
F15 C48 1.329(6) . ?
F16 C48 1.344(7) . ?
F17 C48 1.325(6) . ?
F18 C49 1.328(7) . ?
F19 C49 1.289(7) . ?
F20 C49 1.363(7) . ?
F18# C49 1.357(8) . ?
F19# C49 1.299(9) . ?
F20# C49 1.271(9) . ?
F21 C56 1.412(8) . ?
F22 C56 1.342(8) . ?
F23 C56 1.233(8) . ?
F21# C56 1.273(10) . ?
F22# C56 1.397(8) . ?
F23# C56 1.348(10) . ?
F24 C57 1.335(6) . ?
F25 C57 1.309(6) . ?
F26 C57 1.340(6) . ?
C26 C27 1.402(6) . ?
C26 C31 1.404(6) . ?
C27 C28 1.388(6) . ?
C28 C29 1.385(6) . ?
C28 C32 1.492(6) . ?
C29 C30 1.390(6) . ?
C30 C31 1.380(6) . ?
C30 C33 1.501(6) . ?
C34 C35 1.401(6) . ?
C34 C39 1.402(6) . ?
C35 C36 1.397(6) . ?
C36 C37 1.375(6) . ?
C36 C40 1.496(7) . ?
C37 C38 1.381(7) . ?
C38 C39 1.391(7) . ?
C38 C41 1.494(7) . ?
C42 C43 1.399(6) . ?
C42 C47 1.401(6) . ?
C43 C44 1.400(6) . ?
C44 C45 1.380(7) . ?
C44 C48 1.487(7) . ?
C45 C46 1.389(7) . ?
C46 C47 1.383(6) . ?
C46 C49 1.496(7) . ?
C50 C55 1.401(6) . ?
C50 C51 1.401(6) . ?
C51 C52 1.392(6) . ?
C52 C53 1.384(7) . ?
C52 C56 1.493(7) . ?
C53 C54 1.387(7) . ?
C54 C55 1.385(6) . ?
C54 C57 1.494(7) . ?
B2 C82 1.631(6) . ?
B2 C74 1.640(6) . ?
B2 C66 1.649(6) . ?
B2 C58 1.649(6) . ?
F27 C64 1.359(6) . ?
F28 C64 1.324(5) . ?
F29 C64 1.305(5) . ?
F30 C65 1.338(5) . ?
F31 C65 1.345(5) . ?
F32 C65 1.349(5) . ?
F33 C72 1.342(5) . ?
F34 C72 1.335(5) . ?
F35 C72 1.335(5) . ?
F36 C73 1.330(5) . ?
F37 C73 1.339(5) . ?
F38 C73 1.345(5) . ?
F39 C80 1.328(5) . ?
F40 C80 1.336(6) . ?
F41 C80 1.341(5) . ?
F42 C81 1.340(5) . ?
F43 C81 1.327(6) . ?
F44 C81 1.307(5) . ?
F45 C88 1.356(6) . ?
F46 C88 1.347(5) . ?
F47 C88 1.334(6) . ?
F48 C89 1.351(6) . ?
F49 C89 1.295(6) . ?
F50 C89 1.344(6) . ?
C58 C63 1.396(6) . ?
C58 C59 1.404(6) . ?
C59 C60 1.387(6) . ?
C60 C61 1.391(6) . ?
C60 C64 1.488(6) . ?
C61 C62 1.387(6) . ?
C62 C63 1.400(6) . ?
C62 C65 1.487(6) . ?
C66 C67 1.404(6) . ?
C66 C71 1.406(6) . ?
C67 C68 1.386(6) . ?
C68 C69 1.388(6) . ?
C68 C72 1.493(6) . ?
C69 C70 1.386(6) . ?
C70 C71 1.386(6) . ?
C70 C73 1.506(6) . ?
C74 C79 1.395(6) . ?
C74 C75 1.405(6) . ?
C75 C76 1.389(6) . ?
C76 C77 1.385(6) . ?
C76 C80 1.488(6) . ?
C77 C78 1.382(6) . ?
C78 C79 1.396(6) . ?
C78 C81 1.494(6) . ?
C82 C83 1.395(6) . ?
C82 C87 1.399(6) . ?
C83 C84 1.398(6) . ?
C84 C85 1.383(6) . ?
C84 C88 1.488(7) . ?
C85 C86 1.380(6) . ?
C86 C87 1.386(6) . ?
C86 C89 1.504(7) . ?
O1 C90 1.39(3) . ?
O1 C92 1.42(2) . ?
C90 C91 1.43(2) . ?
C92 C93 1.47(3) . ?
